data_1542937
loop_
_publ_author_name
'Tiritiris, Ioannis'
'Kress, Ralf'
'Kantlehner, Willi'

_publ_section_title
;
 <i>N</i>,<i>N</i>,<i>N</i>',<i>N</i>',<i>N</i>'',<i>N</i>''-Hexamethylguanidinium
 1,1,3,3-tetracyanoprop-2-en-1-ide
;
_journal_coeditor_code SJ4016
_journal_issue 3
_journal_name_full IUCrData
_journal_page_first x160478
_journal_paper_doi 10.1107/S2414314616004788
_journal_volume 1
_journal_year 2016
_chemical_formula_iupac 'C7 H18 N3 +, C7 H N4 -'
_chemical_formula_moiety 'C7 H18 N3 +, C7 H N4 -'
_chemical_formula_sum 'C14 H19 N7'
_chemical_formula_weight 285.36
_chemical_name_systematic
'<i>N</i>,<i>N</i>,<i>N</i>',<i>N</i>',<i>N</i>'',<i>N</i>''-hexamethylguanidinium 1,1,3,3-tetracyanoprop-2-en-1-ide'
_space_group_crystal_system orthorhombic
_space_group_IT_number 19
_space_group_name_Hall 'P 2ac 2ab'
_space_group_name_H-M_alt 'P 21 21 21'
_symmetry_space_group_name_Hall 'P 2ac 2ab'
_symmetry_space_group_name_H-M 'P 21 21 21'
_atom_sites_solution_hydrogens geom
_atom_sites_solution_primary direct
_atom_sites_solution_secondary difmap
_audit_creation_method SHELXL-2014/7
_cell_angle_alpha 90
_cell_angle_beta 90
_cell_angle_gamma 90
_cell_formula_units_Z 4
_cell_length_a 7.7705(5)
_cell_length_b 9.8189(6)
_cell_length_c 21.5478(14)
_cell_measurement_reflns_used 12519
_cell_measurement_temperature 100(2)
_cell_measurement_theta_max 26.384
_cell_measurement_theta_min 1.890
_cell_volume 1644.05(18)
_computing_cell_refinement
;
SAINT (Bruker, 2008)
;
_computing_data_collection
;
APEX2 (Bruker, 2008)
;
_computing_data_reduction
;
SAINT (Bruker, 2008)
;
_computing_molecular_graphics
;
DIAMOND (Brandenburg & Putz, 2005)
;
_computing_publication_material
;
SHELXL2014 (Sheldrick, 2015)
;
_computing_structure_refinement
;
SHELXL2014 (Sheldrick, 2015)
;
_computing_structure_solution
;
SHELXS97 (Sheldrick, 2008)
;
_diffrn_ambient_temperature 100(2)
_diffrn_measured_fraction_theta_full 1.000
_diffrn_measured_fraction_theta_max 1.000
_diffrn_measurement_device_type 'Bruker Kappa APEXII DUO'
_diffrn_measurement_method '\f scans, and \w scans'
_diffrn_radiation_monochromator Triumph
_diffrn_radiation_type MoK\a
_diffrn_radiation_wavelength 0.71073
_diffrn_reflns_av_R_equivalents 0.0386
_diffrn_reflns_limit_h_max 9
_diffrn_reflns_limit_h_min -9
_diffrn_reflns_limit_k_max 11
_diffrn_reflns_limit_k_min -12
_diffrn_reflns_limit_l_max 25
_diffrn_reflns_limit_l_min -26
_diffrn_reflns_number 12519
_diffrn_reflns_theta_full 25.242
_diffrn_reflns_theta_max 26.384
_diffrn_reflns_theta_min 1.890
_diffrn_standards_decay_% 0
_diffrn_standards_interval_count 0
_diffrn_standards_number 0
_exptl_absorpt_coefficient_mu 0.075
_exptl_absorpt_correction_T_max 0.7454
_exptl_absorpt_correction_T_min 0.7195
_exptl_absorpt_correction_type multi-scan
_exptl_absorpt_process_details
;
(Blessing, 1995)
;
_exptl_crystal_colour colorless
_exptl_crystal_density_diffrn 1.153
_exptl_crystal_density_method 'not measured'
_exptl_crystal_description block
_exptl_crystal_F_000 608
_exptl_crystal_size_max 0.20
_exptl_crystal_size_mid 0.14
_exptl_crystal_size_min 0.10
_refine_diff_density_max 0.106
_refine_diff_density_min -0.134
_refine_ls_extinction_method none
_refine_ls_goodness_of_fit_ref 1.018
_refine_ls_hydrogen_treatment constr
_refine_ls_matrix_type full
_refine_ls_number_parameters 293
_refine_ls_number_reflns 3368
_refine_ls_number_restraints 171
_refine_ls_restrained_S_all 0.996
_refine_ls_R_factor_all 0.0555
_refine_ls_R_factor_gt 0.0364
_refine_ls_shift/su_max 0.000
_refine_ls_shift/su_mean 0.000
_refine_ls_structure_factor_coef Fsqd
_refine_ls_weighting_details 'w=1/[\s^2^(Fo^2^)+(0.0318P)^2^+0.1070P] where P=(Fo^2^+2Fc^2^)/3'
_refine_ls_weighting_scheme calc
_refine_ls_wR_factor_gt 0.0699
_refine_ls_wR_factor_ref 0.0761
_reflns_number_gt 2709
_reflns_number_total 3368
_reflns_threshold_expression 'I > 2\s(I)'
_cod_data_source_file sj4016sup1.cif
_cod_data_source_block I
_cod_database_code 1542937
_shelx_space_group_comment
;
The symmetry employed for this shelxl refinement is uniquely defined
by the following loop, which should always be used as a source of
symmetry information in preference to the above space-group names.
They are only intended as comments.
;

loop_
_symmetry_equiv_pos_as_xyz
x,y,z
1/2-x,-y,1/2+z
1/2+x,1/2-y,-z
-x,1/2+y,1/2-z

loop_
_atom_site_type_symbol
_atom_site_label
_atom_site_fract_x
_atom_site_fract_y
_atom_site_fract_z
_atom_site_U_iso_or_equiv
_atom_site_adp_type
_atom_site_calc_flag
_atom_site_occupancy
_atom_site_disorder_assembly
_atom_site_disorder_group
C C1A 0.473(2) 0.769(4) 0.1683(15) 0.018(2) Uani d 0.535(3) A 1
C C2A 0.727(2) 0.7960(18) 0.1024(8) 0.034(4) Uani d 0.535(3) A 1
H H2A 0.7249 0.8883 0.1197 0.051 Uiso calc 0.535(3) A 1
H H2B 0.7264 0.8011 0.0570 0.051 Uiso calc 0.535(3) A 1
H H2C 0.8315 0.7491 0.1163 0.051 Uiso calc 0.535(3) A 1
C C3A 0.5426(8) 0.5938(8) 0.0903(4) 0.0299(15) Uani d 0.535(3) A 1
H H3A 0.4501 0.5437 0.1111 0.045 Uiso calc 0.535(3) A 1
H H3B 0.6473 0.5381 0.0899 0.045 Uiso calc 0.535(3) A 1
H H3C 0.5082 0.6143 0.0476 0.045 Uiso calc 0.535(3) A 1
C C4A 0.201(2) 0.727(2) 0.2239(7) 0.028(3) Uani d 0.535(3) A 1
H H4A 0.1281 0.6456 0.2203 0.042 Uiso calc 0.535(3) A 1
H H4B 0.1284 0.8074 0.2293 0.042 Uiso calc 0.535(3) A 1
H H4C 0.2774 0.7170 0.2598 0.042 Uiso calc 0.535(3) A 1
C C5A 0.209(2) 0.7339(19) 0.1085(9) 0.027(3) Uani d 0.535(3) A 1
H H5A 0.2879 0.7514 0.0739 0.041 Uiso calc 0.535(3) A 1
H H5B 0.1173 0.8023 0.1084 0.041 Uiso calc 0.535(3) A 1
H H5C 0.1588 0.6429 0.1040 0.041 Uiso calc 0.535(3) A 1
C C6A 0.7115(10) 0.8155(9) 0.2409(4) 0.0289(15) Uani d 0.535(3) A 1
H H6A 0.7554 0.7291 0.2246 0.043 Uiso calc 0.535(3) A 1
H H6B 0.7045 0.8105 0.2863 0.043 Uiso calc 0.535(3) A 1
H H6C 0.7893 0.8895 0.2290 0.043 Uiso calc 0.535(3) A 1
C C7A 0.446(2) 0.9560(16) 0.2432(9) 0.027(3) Uani d 0.535(3) A 1
H H7A 0.3447 0.9769 0.2179 0.040 Uiso calc 0.535(3) A 1
H H7B 0.5214 1.0361 0.2449 0.040 Uiso calc 0.535(3) A 1
H H7C 0.4098 0.9316 0.2853 0.040 Uiso calc 0.535(3) A 1
N N1A 0.5760(4) 0.7210(3) 0.12360(16) 0.0251(8) Uani d 0.535(3) A 1
N N2A 0.3046(3) 0.7416(3) 0.16741(14) 0.0207(8) Uani d 0.535(3) A 1
N N3A 0.5401(4) 0.8415(3) 0.21540(14) 0.0222(8) Uani d 0.535(3) A 1
C C1B 0.465(2) 0.764(5) 0.1653(18) 0.020(3) Uani d 0.465(3) A 2
C C2B 0.7389(14) 0.7854(11) 0.2214(4) 0.031(2) Uani d 0.465(3) A 2
H H2B1 0.6659 0.7618 0.2569 0.047 Uiso calc 0.465(3) A 2
H H2B2 0.7886 0.8760 0.2278 0.047 Uiso calc 0.465(3) A 2
H H2B3 0.8315 0.7183 0.2174 0.047 Uiso calc 0.465(3) A 2
C C3B 0.735(3) 0.805(2) 0.1080(9) 0.035(4) Uani d 0.465(3) A 2
H H3B1 0.6567 0.8222 0.0733 0.052 Uiso calc 0.465(3) A 2
H H3B2 0.8028 0.7227 0.0994 0.052 Uiso calc 0.465(3) A 2
H H3B3 0.8132 0.8827 0.1130 0.052 Uiso calc 0.465(3) A 2
C C4B 0.411(2) 0.9432(18) 0.2423(10) 0.027(3) Uani d 0.465(3) A 2
H H4B1 0.4591 0.9251 0.2835 0.040 Uiso calc 0.465(3) A 2
H H4B2 0.3064 0.9983 0.2465 0.040 Uiso calc 0.465(3) A 2
H H4B3 0.4955 0.9927 0.2172 0.040 Uiso calc 0.465(3) A 2
C C5B 0.218(3) 0.743(3) 0.2362(9) 0.030(3) Uani d 0.465(3) A 2
H H5B1 0.2096 0.6533 0.2168 0.045 Uiso calc 0.465(3) A 2
H H5B2 0.1137 0.7959 0.2267 0.045 Uiso calc 0.465(3) A 2
H H5B3 0.2284 0.7328 0.2813 0.045 Uiso calc 0.465(3) A 2
C C6B 0.213(2) 0.729(2) 0.0983(11) 0.032(4) Uani d 0.465(3) A 2
H H6B1 0.1353 0.6535 0.1091 0.048 Uiso calc 0.465(3) A 2
H H6B2 0.2127 0.7416 0.0532 0.048 Uiso calc 0.465(3) A 2
H H6B3 0.1737 0.8122 0.1186 0.048 Uiso calc 0.465(3) A 2
C C7B 0.4713(9) 0.5843(10) 0.0862(5) 0.0338(19) Uani d 0.465(3) A 2
H H7B1 0.5800 0.5614 0.1067 0.051 Uiso calc 0.465(3) A 2
H H7B2 0.4942 0.6119 0.0432 0.051 Uiso calc 0.465(3) A 2
H H7B3 0.3955 0.5045 0.0863 0.051 Uiso calc 0.465(3) A 2
N N1B 0.6359(4) 0.7857(4) 0.16509(19) 0.0248(10) Uani d 0.465(3) A 2
N N2B 0.3689(5) 0.8151(4) 0.21212(17) 0.0214(10) Uani d 0.465(3) A 2
N N3B 0.3883(4) 0.6959(3) 0.11918(17) 0.0227(10) Uani d 0.465(3) A 2
N N4 0.4223(3) -0.0855(2) -0.00048(8) 0.0491(6) Uani d 1 . .
N N5 0.5394(3) 0.2260(2) 0.13383(9) 0.0584(6) Uani d 1 . .
N N6 0.5537(3) 0.46050(19) -0.16125(9) 0.0439(5) Uani d 1 . .
N N7 0.4329(3) 0.03094(18) -0.15091(8) 0.0419(5) Uani d 1 . .
C C8 0.5027(3) 0.1647(2) 0.01848(9) 0.0269(5) Uani d 1 . .
C C9 0.5256(3) 0.2613(2) -0.02772(9) 0.0277(5) Uani d 1 . .
H H9 0.5563 0.3494 -0.0133 0.033 Uiso calc 1 . .
C C10 0.5110(2) 0.2500(2) -0.09130(9) 0.0255(5) Uani d 1 . .
C C11 0.4570(3) 0.0269(2) 0.00714(9) 0.0299(5) Uani d 1 . .
C C12 0.5233(3) 0.1998(2) 0.08220(11) 0.0366(6) Uani d 1 . .
C C13 0.5355(3) 0.3669(2) -0.12963(9) 0.0308(5) Uani d 1 . .
C C14 0.4672(3) 0.1278(2) -0.12346(9) 0.0284(5) Uani d 1 . .

loop_
_atom_site_aniso_label
_atom_site_aniso_U_11
_atom_site_aniso_U_22
_atom_site_aniso_U_33
_atom_site_aniso_U_12
_atom_site_aniso_U_13
_atom_site_aniso_U_23
C1A 0.022(4) 0.013(4) 0.019(4) 0.002(4) -0.002(4) 0.002(4)
C2A 0.026(6) 0.029(5) 0.048(7) -0.006(4) 0.010(5) -0.004(5)
C3A 0.037(4) 0.023(3) 0.029(3) 0.003(3) 0.004(4) -0.007(2)
C4A 0.028(4) 0.038(6) 0.019(5) -0.003(3) 0.003(3) 0.003(4)
C5A 0.033(5) 0.025(4) 0.022(5) -0.007(4) -0.004(3) -0.001(3)
C6A 0.023(3) 0.036(4) 0.028(4) 0.003(3) -0.014(3) -0.002(3)
C7A 0.027(5) 0.022(4) 0.032(4) 0.001(3) -0.003(4) -0.008(3)
N1A 0.0233(17) 0.0238(16) 0.0282(18) 0.0004(13) 0.0053(14) -0.0020(14)
N2A 0.0192(15) 0.0254(16) 0.0176(17) -0.0042(13) 0.0006(13) 0.0001(14)
N3A 0.0190(16) 0.0221(15) 0.0255(17) 0.0000(13) -0.0064(14) -0.0002(13)
C1B 0.025(5) 0.017(5) 0.019(5) 0.000(4) 0.001(5) 0.002(4)
C2B 0.030(4) 0.031(5) 0.034(5) 0.000(3) -0.003(3) -0.004(3)
C3B 0.024(7) 0.058(10) 0.021(5) 0.002(5) 0.008(4) 0.003(5)
C4B 0.042(7) 0.018(4) 0.020(4) -0.004(4) 0.003(5) -0.001(3)
C5B 0.027(5) 0.032(6) 0.031(7) -0.003(4) 0.012(6) 0.002(6)
C6B 0.019(5) 0.046(7) 0.032(7) 0.002(4) -0.010(4) 0.002(5)
C7B 0.038(5) 0.030(3) 0.033(4) 0.002(4) 0.000(5) -0.009(2)
N1B 0.0181(18) 0.032(2) 0.025(2) 0.0000(15) 0.0009(16) 0.0008(18)
N2B 0.026(2) 0.0186(19) 0.019(2) -0.0001(15) 0.0034(16) -0.0007(15)
N3B 0.0215(18) 0.0236(19) 0.023(2) 0.0026(15) 0.0003(16) -0.0021(17)
N4 0.0887(17) 0.0356(11) 0.0229(10) -0.0180(12) -0.0009(11) 0.0039(9)
N5 0.1007(17) 0.0476(12) 0.0270(12) -0.0207(14) -0.0035(12) -0.0047(9)
N6 0.0597(13) 0.0333(10) 0.0389(11) -0.0060(10) 0.0021(11) 0.0079(10)
N7 0.0726(15) 0.0281(10) 0.0248(10) 0.0068(10) -0.0085(10) 0.0000(9)
C8 0.0345(12) 0.0271(10) 0.0190(10) -0.0037(9) 0.0001(9) -0.0024(8)
C9 0.0289(11) 0.0244(10) 0.0298(11) -0.0020(9) -0.0001(9) -0.0030(9)
C10 0.0300(12) 0.0220(10) 0.0245(10) 0.0011(9) 0.0018(8) 0.0018(8)
C11 0.0395(11) 0.0352(12) 0.0150(10) -0.0053(11) -0.0001(10) 0.0032(9)
C12 0.0519(15) 0.0290(11) 0.0290(12) -0.0100(11) 0.0002(11) -0.0009(9)
C13 0.0357(11) 0.0287(11) 0.0281(11) -0.0008(10) 0.0005(10) -0.0007(10)
C14 0.0385(11) 0.0270(11) 0.0198(10) 0.0080(10) -0.0005(10) 0.0064(9)

loop_
_atom_type_symbol
_atom_type_description
_atom_type_scat_dispersion_real
_atom_type_scat_dispersion_imag
_atom_type_scat_source
C C 0.0033 0.0016 'International Tables Vol C Tables 4.2.6.8 and 6.1.1.4'
H H 0.0000 0.0000 'International Tables Vol C Tables 4.2.6.8 and 6.1.1.4'
N N 0.0061 0.0033 'International Tables Vol C Tables 4.2.6.8 and 6.1.1.4'

loop_
_geom_angle_atom_site_label_1
_geom_angle_atom_site_label_2
_geom_angle_atom_site_label_3
_geom_angle
N2A C1A N1A 120(2)
N2A C1A N3A 119.9(12)
N1A C1A N3A 120.1(13)
N1A C2A H2A 109.4
N1A C2A H2B 109.4
H2A C2A H2B 109.5
N1A C2A H2C 109.5
H2A C2A H2C 109.5
H2B C2A H2C 109.5
N1A C3A H3A 109.5
N1A C3A H3B 109.5
H3A C3A H3B 109.5
N1A C3A H3C 109.5
H3A C3A H3C 109.5
H3B C3A H3C 109.5
N2A C4A H4A 109.5
N2A C4A H4B 109.5
H4A C4A H4B 109.5
N2A C4A H4C 109.5
H4A C4A H4C 109.5
H4B C4A H4C 109.5
N2A C5A H5A 109.5
N2A C5A H5B 109.5
H5A C5A H5B 109.5
N2A C5A H5C 109.5
H5A C5A H5C 109.5
H5B C5A H5C 109.5
N3A C6A H6A 109.5
N3A C6A H6B 109.5
H6A C6A H6B 109.5
N3A C6A H6C 109.5
H6A C6A H6C 109.5
H6B C6A H6C 109.5
N3A C7A H7A 109.4
N3A C7A H7B 109.5
H7A C7A H7B 109.5
N3A C7A H7C 109.5
H7A C7A H7C 109.5
H7B C7A H7C 109.5
C1A N1A C3A 123.4(15)
C1A N1A C2A 121.7(17)
C3A N1A C2A 114.8(8)
C1A N2A C5A 121.1(17)
C1A N2A C4A 123.0(16)
C5A N2A C4A 115.7(11)
C1A N3A C6A 123.0(13)
C1A N3A C7A 121.4(15)
C6A N3A C7A 115.6(8)
N1B C1B N2B 119(2)
N1B C1B N3B 121.0(15)
N2B C1B N3B 119.8(14)
N1B C2B H2B1 109.5
N1B C2B H2B2 109.5
H2B1 C2B H2B2 109.5
N1B C2B H2B3 109.5
H2B1 C2B H2B3 109.5
H2B2 C2B H2B3 109.5
N1B C3B H3B1 109.5
N1B C3B H3B2 109.4
H3B1 C3B H3B2 109.5
N1B C3B H3B3 109.5
H3B1 C3B H3B3 109.5
H3B2 C3B H3B3 109.5
N2B C4B H4B1 109.4
N2B C4B H4B2 109.5
H4B1 C4B H4B2 109.5
N2B C4B H4B3 109.5
H4B1 C4B H4B3 109.5
H4B2 C4B H4B3 109.5
N2B C5B H5B1 109.5
N2B C5B H5B2 109.5
H5B1 C5B H5B2 109.5
N2B C5B H5B3 109.5
H5B1 C5B H5B3 109.5
H5B2 C5B H5B3 109.5
N3B C6B H6B1 109.5
N3B C6B H6B2 109.5
H6B1 C6B H6B2 109.5
N3B C6B H6B3 109.5
H6B1 C6B H6B3 109.5
H6B2 C6B H6B3 109.5
N3B C7B H7B1 109.5
N3B C7B H7B2 109.5
H7B1 C7B H7B2 109.5
N3B C7B H7B3 109.5
H7B1 C7B H7B3 109.5
H7B2 C7B H7B3 109.5
C1B N1B C2B 122.7(18)
C1B N1B C3B 123.0(19)
C2B N1B C3B 114.3(10)
C1B N2B C4B 122.2(19)
C1B N2B C5B 121.8(19)
C4B N2B C5B 116.0(12)
C1B N3B C7B 122.8(15)
C1B N3B C6B 122.0(17)
C7B N3B C6B 115.1(10)
C9 C8 C11 124.07(18)
C9 C8 C12 120.82(18)
C11 C8 C12 115.10(18)
C10 C9 C8 130.39(19)
C10 C9 H9 114.8
C8 C9 H9 114.8
C9 C10 C13 119.99(18)
C9 C10 C14 124.71(18)
C13 C10 C14 115.28(17)
N4 C11 C8 178.1(2)
N5 C12 C8 178.9(2)
N6 C13 C10 179.0(2)
N7 C14 C10 178.1(2)

loop_
_geom_bond_atom_site_label_1
_geom_bond_atom_site_label_2
_geom_bond_distance
C1A N2A 1.339(17)
C1A N1A 1.339(16)
C1A N3A 1.34(3)
C2A N1A 1.459(14)
C2A H2A 0.9800
C2A H2B 0.9800
C2A H2C 0.9800
C3A N1A 1.464(8)
C3A H3A 0.9800
C3A H3B 0.9800
C3A H3C 0.9800
C4A N2A 1.466(15)
C4A H4A 0.9800
C4A H4B 0.9800
C4A H4C 0.9800
C5A N2A 1.472(15)
C5A H5A 0.9800
C5A H5B 0.9800
C5A H5C 0.9800
C6A N3A 1.464(8)
C6A H6A 0.9800
C6A H6B 0.9800
C6A H6C 0.9800
C7A N3A 1.468(15)
C7A H7A 0.9800
C7A H7B 0.9800
C7A H7C 0.9800
C1B N1B 1.349(19)
C1B N2B 1.35(2)
C1B N3B 1.34(3)
C2B N1B 1.452(11)
C2B H2B1 0.9800
C2B H2B2 0.9800
C2B H2B3 0.9800
C3B N1B 1.466(16)
C3B H3B1 0.9800
C3B H3B2 0.9800
C3B H3B3 0.9800
C4B N2B 1.453(16)
C4B H4B1 0.9800
C4B H4B2 0.9800
C4B H4B3 0.9800
C5B N2B 1.466(17)
C5B H5B1 0.9800
C5B H5B2 0.9800
C5B H5B3 0.9800
C6B N3B 1.470(16)
C6B H6B1 0.9800
C6B H6B2 0.9800
C6B H6B3 0.9800
C7B N3B 1.457(10)
C7B H7B1 0.9800
C7B H7B2 0.9800
C7B H7B3 0.9800
N4 C11 1.148(3)
N5 C12 1.149(3)
N6 C13 1.153(3)
N7 C14 1.151(3)
C8 C9 1.386(3)
C8 C11 1.421(3)
C8 C12 1.425(3)
C9 C10 1.379(3)
C9 H9 0.9500
C10 C13 1.426(3)
C10 C14 1.427(3)

loop_
_geom_torsion_atom_site_label_1
_geom_torsion_atom_site_label_2
_geom_torsion_atom_site_label_3
_geom_torsion_atom_site_label_4
_geom_torsion
N2A C1A N1A C3A -29(5)
N3A C1A N1A C3A 148(3)
N2A C1A N1A C2A 148(3)
N3A C1A N1A C2A -35(5)
N1A C1A N2A C5A -36(5)
N3A C1A N2A C5A 146(3)
N1A C1A N2A C4A 148(3)
N3A C1A N2A C4A -29(5)
N2A C1A N3A C6A 144(3)
N1A C1A N3A C6A -33(5)
N2A C1A N3A C7A -38(5)
N1A C1A N3A C7A 144(3)
N2B C1B N1B C2B 38(6)
N3B C1B N1B C2B -144(3)
N2B C1B N1B C3B -146(3)
N3B C1B N1B C3B 32(6)
N1B C1B N2B C4B 33(6)
N3B C1B N2B C4B -145(3)
N1B C1B N2B C5B -146(3)
N3B C1B N2B C5B 36(6)
N1B C1B N3B C7B 34(6)
N2B C1B N3B C7B -148(3)
N1B C1B N3B C6B -146(3)
N2B C1B N3B C6B 31(6)
C11 C8 C9 C10 0.1(4)
C12 C8 C9 C10 -179.4(2)
C8 C9 C10 C13 177.8(2)
C8 C9 C10 C14 -0.3(4)

_cod_database_fobs_code 1542937
